data_7112362
loop_
_publ_author_name
'Kosaka, Wataru'
'Yamagishi, Kayo'
'Yoshida, Hiroki'
'Matsuda, Ryotaro'
'Kitagawa, Susumu'
'Takata, Masaki'
'Miyasaka, Hitoshi'

_publ_section_title
;
 CO2 superabsorption in a paddlewheel-type Ru dimer chain compound:
 gate-open performance dependent on inter-chain interactions.
;
_journal_coden_ASTM CHCOFS
_journal_issue 16
_journal_name_full
;
 Chemical Communications (Cambridge, United Kingdom)
;
_journal_page_first 1594
_journal_page_last 1596
_journal_paper_doi 10.1039/c2cc36153a
_journal_volume 49
_journal_year 2013
_chemical_formula_moiety 'C52 H34 F4 N4 O12 Rh2'
_chemical_formula_sum 'C52 H34 F4 N4 O12 Rh2'
_chemical_formula_weight 1188.66
_space_group_IT_number 14
_symmetry_cell_setting monoclinic
_symmetry_Int_Tables_number 14
_symmetry_space_group_name_Hall '-P 2yn'
_symmetry_space_group_name_H-M 'P 1 21/n 1'
_atom_sites_solution_hydrogens geom
_atom_sites_solution_primary direct
_atom_sites_solution_secondary difmap
_cell_angle_alpha 90.0000
_cell_angle_beta 90.418(4)
_cell_angle_gamma 90.0000
_cell_formula_units_Z 2
_cell_length_a 9.977(3)
_cell_length_b 11.801(4)
_cell_length_c 20.095(6)
_cell_measurement_reflns_used 7409
_cell_measurement_temperature 123
_cell_measurement_theta_max 27.49
_cell_measurement_theta_min 3.35
_cell_volume 2365.9(13)
_computing_cell_refinement CrystalClear
_computing_data_collection 'CrystalClear (Rigaku/MSC Inc., 2006)'
_computing_data_reduction CrystalClear
_computing_molecular_graphics 'CrystalStructure 4.0'
_computing_publication_material 'CrystalStructure 4.0 (Rigaku, 2010)'
_computing_structure_refinement 'SHELXL97 (Sheldrick, 2008)'
_computing_structure_solution 'SHELXS97 (Sheldrick, 2008)'
_diffrn_ambient_temperature 123
_diffrn_detector_area_resol_mean 7.314
_diffrn_measured_fraction_theta_full 0.998
_diffrn_measured_fraction_theta_max 0.998
_diffrn_measurement_device_type 'Rigaku Mercury70'
_diffrn_measurement_method \w
_diffrn_radiation_type 'Mo K\a'
_diffrn_radiation_wavelength 0.71070
_diffrn_reflns_av_R_equivalents 0.0807
_diffrn_reflns_limit_h_max 11
_diffrn_reflns_limit_h_min -11
_diffrn_reflns_limit_k_max 13
_diffrn_reflns_limit_k_min -14
_diffrn_reflns_limit_l_max 23
_diffrn_reflns_limit_l_min -23
_diffrn_reflns_number 21851
_diffrn_reflns_theta_full 25.00
_diffrn_reflns_theta_max 25.00
_diffrn_standards_number 0
_exptl_absorpt_coefficient_mu 0.782
_exptl_absorpt_correction_type none
_exptl_crystal_colour red-brown
_exptl_crystal_density_diffrn 1.668
_exptl_crystal_density_method 'not measured'
_exptl_crystal_description platelet
_exptl_crystal_F_000 1192.00
_exptl_crystal_size_max 0.300
_exptl_crystal_size_mid 0.100
_exptl_crystal_size_min 0.010
_refine_diff_density_max 0.960
_refine_diff_density_min -1.330
_refine_ls_extinction_method none
_refine_ls_goodness_of_fit_ref 1.127
_refine_ls_hydrogen_treatment constr
_refine_ls_number_parameters 334
_refine_ls_number_reflns 4143
_refine_ls_number_restraints 0
_refine_ls_R_factor_gt 0.0818
_refine_ls_shift/su_max 0.000
_refine_ls_structure_factor_coef Fsqd
_refine_ls_weighting_details 'w = 1/[\s^2^(Fo^2^)+(0.0227P)^2^+21.6482P] where P=(Fo^2^+2Fc^2^)/3'
_refine_ls_weighting_scheme calc
_refine_ls_wR_factor_ref 0.1645
_reflns_number_gt 3194
_reflns_number_total 4150
_reflns_threshold_expression F^2^>2.0\s(F^2^)
_cod_duplicate_entry 7108852
_cod_data_source_file c2cc36153a.txt
_cod_data_source_block Rh-pF-phz_2
_cod_original_cell_volume 2365.9(12)
_cod_database_code 7112362

loop_
_symmetry_equiv_pos_site_id
_symmetry_equiv_pos_as_xyz
1 +X,+Y,+Z
2 1/2-X,1/2+Y,1/2-Z
3 -X,-Y,-Z
4 1/2+X,1/2-Y,1/2+Z

loop_
_atom_site_label
_atom_site_type_symbol
_atom_site_fract_x
_atom_site_fract_y
_atom_site_fract_z
_atom_site_U_iso_or_equiv
_atom_site_adp_type
_atom_site_occupancy
_atom_site_symmetry_multiplicity
_atom_site_calc_flag
_atom_site_refinement_flags
Rh1 Rh 0.12092(5) 0.50190(6) 0.49952(3) 0.0320(3) Uani 1.0 4 d .
F1 F -0.0131(10) 0.6130(7) 0.1003(3) 0.114(3) Uani 1.0 4 d .
F2 F 0.0119(10) -0.1620(5) 0.3793(4) 0.109(3) Uani 1.0 4 d .
O1 O 0.1089(5) 0.5576(5) 0.4042(3) 0.0361(13) Uani 1.0 4 d .
O2 O -0.1167(5) 0.5557(5) 0.4049(3) 0.0362(13) Uani 1.0 4 d .
O3 O 0.1152(5) 0.3384(5) 0.4688(3) 0.0342(13) Uani 1.0 4 d .
O4 O -0.1107(5) 0.3348(5) 0.4696(3) 0.0377(13) Uani 1.0 4 d .
O5 O 0.1099(8) 0.2996(7) 0.2887(4) 0.076(3) Uani 1.0 4 d .
O6 O -0.1086(8) 0.2983(8) 0.2878(4) 0.079(3) Uani 1.0 4 d .
N1 N 0.3583(5) 0.5005(6) 0.4998(3) 0.0218(12) Uani 1.0 4 d .
N2 N 0.0007(10) 0.2932(7) 0.2595(5) 0.059(3) Uani 1.0 4 d .
C1 C -0.0053(9) 0.5661(7) 0.3771(5) 0.040(2) Uani 1.0 4 d .
C2 C -0.0086(10) 0.5844(8) 0.3029(5) 0.046(3) Uani 1.0 4 d .
C3 C 0.1123(11) 0.5921(9) 0.2699(5) 0.058(3) Uani 1.0 4 d .
C4 C 0.1096(15) 0.6017(11) 0.1997(6) 0.081(4) Uani 1.0 4 d .
C5 C -0.0148(18) 0.6038(11) 0.1694(6) 0.083(4) Uani 1.0 4 d .
C6 C -0.1327(14) 0.5961(11) 0.2005(6) 0.074(4) Uani 1.0 4 d .
C7 C -0.1290(11) 0.5847(9) 0.2687(5) 0.057(3) Uani 1.0 4 d .
C8 C 0.0036(8) 0.2903(7) 0.4606(4) 0.0348(19) Uani 1.0 4 d .
C9 C 0.0058(9) 0.1697(8) 0.4381(4) 0.039(2) Uani 1.0 4 d .
C10 C -0.1114(11) 0.1105(9) 0.4319(5) 0.059(3) Uani 1.0 4 d .
C11 C -0.1094(14) -0.0059(10) 0.4125(6) 0.072(4) Uani 1.0 4 d .
C12 C 0.0115(15) -0.0518(9) 0.3992(6) 0.073(4) Uani 1.0 4 d .
C13 C 0.1278(13) 0.0063(10) 0.4062(6) 0.073(4) Uani 1.0 4 d .
C14 C 0.1252(11) 0.1166(8) 0.4262(5) 0.058(3) Uani 1.0 4 d .
C15 C 0.4268(7) 0.4641(7) 0.4461(4) 0.0302(18) Uani 1.0 4 d .
C16 C 0.3583(8) 0.4244(8) 0.3889(4) 0.038(2) Uani 1.0 4 d .
C17 C 0.4285(8) 0.3888(8) 0.3340(5) 0.041(2) Uani 1.0 4 d .
C18 C 0.5684(8) 0.3850(8) 0.3352(5) 0.041(2) Uani 1.0 4 d .
C19 C 0.6381(8) 0.4182(8) 0.3903(5) 0.039(2) Uani 1.0 4 d .
C20 C 0.5722(7) 0.4625(6) 0.4481(4) 0.0280(17) Uani 1.0 4 d .
C21 C -0.0004(9) 0.2807(7) 0.1864(5) 0.042(2) Uani 1.0 4 d .
C22 C -0.1231(9) 0.2740(7) 0.1537(5) 0.046(3) Uani 1.0 4 d .
C23 C -0.1213(11) 0.2628(8) 0.0854(6) 0.057(3) Uani 1.0 4 d .
C24 C -0.0028(13) 0.2595(8) 0.0514(5) 0.060(3) Uani 1.0 4 d .
C25 C 0.1171(11) 0.2648(8) 0.0857(6) 0.055(3) Uani 1.0 4 d .
C26 C 0.1202(9) 0.2757(8) 0.1532(5) 0.050(3) Uani 1.0 4 d .
H3 H 0.1948 0.5911 0.2937 0.0701 Uiso 1.0 4 calc R
H4 H 0.1898 0.6064 0.1746 0.0969 Uiso 1.0 4 calc R
H6 H -0.2152 0.5983 0.1766 0.0883 Uiso 1.0 4 calc R
H7 H -0.2104 0.5770 0.2925 0.0683 Uiso 1.0 4 calc R
H10 H -0.1944 0.1468 0.4407 0.0707 Uiso 1.0 4 calc R
H11 H -0.1895 -0.0490 0.4090 0.0859 Uiso 1.0 4 calc R
H13 H 0.2109 -0.0297 0.3971 0.0873 Uiso 1.0 4 calc R
H14 H 0.2068 0.1569 0.4320 0.0702 Uiso 1.0 4 calc R
H16 H 0.2631 0.4224 0.3882 0.0461 Uiso 1.0 4 calc R
H17 H 0.3813 0.3665 0.2949 0.0497 Uiso 1.0 4 calc R
H18 H 0.6154 0.3590 0.2972 0.0497 Uiso 1.0 4 calc R
H19 H 0.7331 0.4120 0.3905 0.0473 Uiso 1.0 4 calc R
H22 H -0.2051 0.2770 0.1774 0.0549 Uiso 1.0 4 calc R
H23 H -0.2035 0.2572 0.0615 0.0683 Uiso 1.0 4 calc R
H24 H -0.0034 0.2535 0.0043 0.0720 Uiso 1.0 4 calc R
H25 H 0.1989 0.2608 0.0619 0.0657 Uiso 1.0 4 calc R
H26 H 0.2030 0.2797 0.1767 0.0604 Uiso 1.0 4 calc R

loop_
_atom_site_aniso_label
_atom_site_aniso_U_11
_atom_site_aniso_U_22
_atom_site_aniso_U_33
_atom_site_aniso_U_12
_atom_site_aniso_U_13
_atom_site_aniso_U_23
Rh1 0.0204(4) 0.0394(4) 0.0362(4) 0.0003(3) 0.0009(3) -0.0070(3)
F1 0.193(9) 0.112(7) 0.037(4) 0.012(6) 0.003(5) 0.009(4)
F2 0.179(8) 0.028(4) 0.122(7) 0.001(5) 0.011(6) -0.016(4)
O1 0.031(3) 0.040(4) 0.037(4) -0.005(3) 0.001(3) -0.003(3)
O2 0.029(3) 0.048(4) 0.032(3) 0.001(3) -0.002(3) -0.006(3)
O3 0.028(3) 0.037(4) 0.037(4) -0.002(3) 0.001(3) -0.009(3)
O4 0.029(3) 0.035(4) 0.049(4) -0.000(3) 0.001(3) -0.010(3)
O5 0.078(6) 0.078(6) 0.071(5) -0.017(5) -0.023(5) 0.013(5)
O6 0.078(6) 0.098(7) 0.060(5) 0.003(5) 0.019(4) 0.010(5)
N1 0.007(3) 0.034(4) 0.024(3) 0.002(3) -0.005(2) -0.004(3)
N2 0.066(6) 0.046(5) 0.066(6) -0.007(5) 0.000(5) 0.006(5)
C1 0.046(6) 0.025(5) 0.048(6) -0.004(4) -0.004(4) -0.014(4)
C2 0.056(6) 0.038(5) 0.042(6) 0.003(5) 0.009(5) -0.008(4)
C3 0.074(7) 0.052(7) 0.049(6) -0.014(6) 0.003(5) 0.008(5)
C4 0.119(11) 0.070(8) 0.054(8) -0.013(8) 0.030(8) -0.003(6)
C5 0.145(14) 0.063(8) 0.041(7) 0.010(9) -0.013(8) 0.008(6)
C6 0.089(9) 0.086(9) 0.046(7) 0.019(8) 0.001(6) 0.010(6)
C7 0.080(8) 0.048(6) 0.042(6) 0.012(6) -0.011(5) 0.002(5)
C8 0.037(5) 0.041(5) 0.026(5) 0.004(4) 0.001(4) 0.006(4)
C9 0.046(5) 0.041(5) 0.031(5) -0.002(5) 0.003(4) -0.005(4)
C10 0.066(7) 0.050(6) 0.062(7) -0.003(6) 0.015(5) -0.012(5)
C11 0.104(10) 0.044(6) 0.067(8) -0.020(7) 0.015(7) -0.012(6)
C12 0.127(11) 0.026(6) 0.065(8) 0.001(7) 0.012(7) -0.003(5)
C13 0.086(9) 0.041(6) 0.091(9) 0.017(7) -0.010(7) -0.017(6)
C14 0.061(7) 0.039(6) 0.075(8) 0.008(5) -0.009(6) -0.015(5)
C15 0.021(4) 0.037(5) 0.032(5) 0.009(4) 0.012(3) -0.004(4)
C16 0.032(5) 0.049(6) 0.034(5) -0.006(4) 0.004(4) -0.013(4)
C17 0.030(5) 0.050(6) 0.044(6) -0.002(4) -0.004(4) -0.017(5)
C18 0.036(5) 0.046(6) 0.042(5) 0.002(4) 0.003(4) -0.014(4)
C19 0.023(4) 0.045(5) 0.050(6) 0.003(4) 0.002(4) -0.012(4)
C20 0.023(4) 0.021(4) 0.040(5) -0.006(3) 0.003(3) -0.004(4)
C21 0.048(6) 0.030(5) 0.047(6) -0.001(4) -0.002(4) -0.001(4)
C22 0.038(5) 0.032(5) 0.067(7) 0.006(4) -0.004(5) -0.002(5)
C23 0.063(7) 0.034(6) 0.074(8) 0.003(5) -0.023(6) -0.008(5)
C24 0.092(9) 0.041(6) 0.047(6) -0.001(6) -0.008(6) -0.005(5)
C25 0.061(7) 0.039(6) 0.064(7) 0.001(5) 0.025(6) -0.010(5)
C26 0.035(5) 0.042(6) 0.073(8) -0.003(5) -0.002(5) 0.007(5)

loop_
_atom_type_symbol
_atom_type_description
_atom_type_scat_dispersion_real
_atom_type_scat_dispersion_imag
_atom_type_scat_source
C C 0.0033 0.0016
;
International Tables for Crystallography
(1992, Vol. C, Tables 4.2.6.8 and 6.1.1.4)
;
H H 0.0000 0.0000
;
International Tables for Crystallography
(1992, Vol. C, Table 6.1.1.4)
;
F F 0.0171 0.0103
;
International Tables for Crystallography
(1992, Vol. C, Tables 4.2.6.8 and 6.1.1.4)
;
N N 0.0061 0.0033
;
International Tables for Crystallography
(1992, Vol. C, Tables 4.2.6.8 and 6.1.1.4)
;
O O 0.0106 0.0060
;
International Tables for Crystallography
(1992, Vol. C, Tables 4.2.6.8 and 6.1.1.4)
;
Rh Rh -1.1178 0.9187
;
International Tables for Crystallography
(1992, Vol. C, Tables 4.2.6.8 and 6.1.1.4)
;

loop_
_geom_angle_atom_site_label_1
_geom_angle_atom_site_label_2
_geom_angle_atom_site_label_3
_geom_angle
_geom_angle_publ_flag
_geom_angle_site_symmetry_1
_geom_angle_site_symmetry_3
Rh1 Rh1 O1 87.79(15) yes 3_566 .
Rh1 Rh1 O2 87.62(15) yes 3_566 3_566
Rh1 Rh1 O3 87.63(14) yes 3_566 .
Rh1 Rh1 O4 87.85(15) yes 3_566 3_566
Rh1 Rh1 N1 178.42(15) yes 3_566 .
O1 Rh1 O2 175.4(2) yes . 3_566
O1 Rh1 O3 91.1(3) yes . .
O1 Rh1 O4 88.7(3) yes . 3_566
O1 Rh1 N1 93.2(2) yes . .
O2 Rh1 O3 88.2(3) yes 3_566 .
O2 Rh1 O4 91.6(3) yes 3_566 3_566
O2 Rh1 N1 91.4(2) yes 3_566 .
O3 Rh1 O4 175.5(2) yes . 3_566
O3 Rh1 N1 91.1(2) yes . .
O4 Rh1 N1 93.4(2) yes 3_566 .
Rh1 O1 C1 118.7(6) yes . .
Rh1 O2 C1 118.6(5) yes 3_566 .
Rh1 O3 C8 119.5(5) yes . .
Rh1 O4 C8 119.0(5) yes 3_566 .
Rh1 N1 C15 120.8(5) yes . .
Rh1 N1 C20 121.1(5) yes . 3_666
C15 N1 C20 118.0(6) yes . 3_666
O5 N2 O6 123.7(9) yes . .
O5 N2 C21 118.6(9) yes . .
O6 N2 C21 117.6(9) yes . .
O1 C1 O2 126.8(8) yes . .
O1 C1 C2 116.9(8) yes . .
O2 C1 C2 116.3(8) yes . .
C1 C2 C3 118.1(9) yes . .
C1 C2 C7 120.4(9) yes . .
C3 C2 C7 121.3(9) yes . .
C2 C3 C4 118.3(11) yes . .
C3 C4 C5 116.9(12) yes . .
F1 C5 C4 115.1(13) yes . .
F1 C5 C6 119.2(13) yes . .
C4 C5 C6 125.7(11) yes . .
C5 C6 C7 116.9(12) yes . .
C2 C7 C6 120.9(11) yes . .
O3 C8 O4 126.0(8) yes . .
O3 C8 C9 117.0(7) yes . .
O4 C8 C9 116.9(7) yes . .
C8 C9 C10 120.0(8) yes . .
C8 C9 C14 120.3(8) yes . .
C10 C9 C14 119.6(9) yes . .
C9 C10 C11 120.2(10) yes . .
C10 C11 C12 117.1(11) yes . .
F2 C12 C11 116.5(12) yes . .
F2 C12 C13 120.7(12) yes . .
C11 C12 C13 122.8(10) yes . .
C12 C13 C14 119.7(11) yes . .
C9 C14 C13 120.6(10) yes . .
N1 C15 C16 120.6(7) yes . .
N1 C15 C20 119.6(7) yes . .
C16 C15 C20 119.8(7) yes . .
C15 C16 C17 120.4(7) yes . .
C16 C17 C18 120.7(8) yes . .
C17 C18 C19 120.7(8) yes . .
C18 C19 C20 121.9(7) yes . .
N1 C20 C15 122.4(7) yes 3_666 .
N1 C20 C19 121.2(7) yes 3_666 .
C15 C20 C19 116.4(7) yes . .
N2 C21 C22 118.5(8) yes . .
N2 C21 C26 119.1(8) yes . .
C22 C21 C26 122.4(9) yes . .
C21 C22 C23 117.3(9) yes . .
C22 C23 C24 121.1(10) yes . .
C23 C24 C25 119.9(10) yes . .
C24 C25 C26 121.0(10) yes . .
C21 C26 C25 118.2(9) yes . .
C2 C3 H3 120.867 no . .
C4 C3 H3 120.872 no . .
C3 C4 H4 121.571 no . .
C5 C4 H4 121.558 no . .
C5 C6 H6 121.533 no . .
C7 C6 H6 121.523 no . .
C2 C7 H7 119.537 no . .
C6 C7 H7 119.535 no . .
C9 C10 H10 119.908 no . .
C11 C10 H10 119.905 no . .
C10 C11 H11 121.472 no . .
C12 C11 H11 121.464 no . .
C12 C13 H13 120.143 no . .
C14 C13 H13 120.147 no . .
C9 C14 H14 119.718 no . .
C13 C14 H14 119.720 no . .
C15 C16 H16 119.790 no . .
C17 C16 H16 119.781 no . .
C16 C17 H17 119.650 no . .
C18 C17 H17 119.643 no . .
C17 C18 H18 119.675 no . .
C19 C18 H18 119.672 no . .
C18 C19 H19 119.073 no . .
C20 C19 H19 119.058 no . .
C21 C22 H22 121.347 no . .
C23 C22 H22 121.351 no . .
C22 C23 H23 119.443 no . .
C24 C23 H23 119.431 no . .
C23 C24 H24 120.035 no . .
C25 C24 H24 120.037 no . .
C24 C25 H25 119.504 no . .
C26 C25 H25 119.510 no . .
C21 C26 H26 120.908 no . .
C25 C26 H26 120.892 no . .

loop_
_geom_bond_atom_site_label_1
_geom_bond_atom_site_label_2
_geom_bond_distance
_geom_bond_publ_flag
_geom_bond_site_symmetry_2
Rh1 Rh1 2.4134(10) yes 3_566
Rh1 O1 2.027(6) yes .
Rh1 O2 2.038(6) yes 3_566
Rh1 O3 2.027(6) yes .
Rh1 O4 2.027(6) yes 3_566
Rh1 N1 2.368(5) yes .
F1 C5 1.393(13) yes .
F2 C12 1.360(12) yes .
O1 C1 1.264(10) yes .
O2 C1 1.253(10) yes .
O3 C8 1.259(10) yes .
O4 C8 1.269(10) yes .
O5 N2 1.237(12) yes .
O6 N2 1.236(13) yes .
N1 C15 1.351(9) yes .
N1 C20 1.326(9) yes 3_666
N2 C21 1.475(13) yes .
C1 C2 1.505(13) yes .
C2 C3 1.384(14) yes .
C2 C7 1.379(14) yes .
C3 C4 1.415(15) yes .
C4 C5 1.38(3) yes .
C5 C6 1.34(2) yes .
C6 C7 1.377(15) yes .
C8 C9 1.493(12) yes .
C9 C10 1.367(14) yes .
C9 C14 1.369(14) yes .
C10 C11 1.427(15) yes .
C11 C12 1.35(2) yes .
C12 C13 1.354(19) yes .
C13 C14 1.362(15) yes .
C15 C16 1.414(11) yes .
C15 C20 1.451(10) yes .
C16 C17 1.376(12) yes .
C17 C18 1.396(11) yes .
C18 C19 1.361(12) yes .
C19 C20 1.438(11) yes .
C21 C22 1.388(13) yes .
C21 C26 1.381(13) yes .
C22 C23 1.380(15) yes .
C23 C24 1.370(16) yes .
C24 C25 1.377(16) yes .
C25 C26 1.363(15) yes .
C3 H3 0.950 no .
C4 H4 0.950 no .
C6 H6 0.950 no .
C7 H7 0.950 no .
C10 H10 0.950 no .
C11 H11 0.950 no .
C13 H13 0.950 no .
C14 H14 0.950 no .
C16 H16 0.950 no .
C17 H17 0.950 no .
C18 H18 0.950 no .
C19 H19 0.950 no .
C22 H22 0.950 no .
C23 H23 0.950 no .
C24 H24 0.950 no .
C25 H25 0.950 no .
C26 H26 0.950 no .

loop_
_geom_contact_atom_site_label_1
_geom_contact_atom_site_label_2
_geom_contact_distance
_geom_contact_publ_flag
_geom_contact_site_symmetry_2
Rh1 C16 3.386(8) no .
Rh1 C19 3.390(8) no 3_666
F1 C7 3.600(12) no .
F2 C14 3.600(12) no .
O1 C3 2.731(11) no .
O1 C8 3.515(10) no .
O1 C8 3.451(10) no 3_566
O1 C15 3.457(9) no .
O1 C16 2.960(10) no .
O2 C3 3.585(12) no .
O2 C7 2.760(11) no .
O2 C8 3.533(10) no .
O2 C8 3.441(10) no 3_566
O3 C1 3.469(10) no .
O3 C1 3.481(10) no 3_566
O3 C10 3.587(12) no .
O3 C14 2.756(11) no .
O3 C15 3.478(9) no .
O3 C16 3.090(10) no .
O4 C1 3.471(10) no .
O4 C1 3.485(11) no 3_566
O4 C10 2.754(12) no .
O4 C14 3.600(12) no .
O5 C22 3.572(12) no .
O5 C26 2.741(13) no .
O6 C22 2.713(13) no .
O6 C26 3.563(13) no .
N1 N1 2.828(7) no 3_666
C2 C5 2.693(15) no .
C3 C6 2.805(17) no .
C4 C7 2.770(18) no .
C9 C12 2.730(13) no .
C10 C13 2.738(16) no .
C11 C14 2.762(17) no .
C15 C15 2.738(11) no 3_666
C15 C18 2.807(12) no .
C16 C19 2.793(11) no .
C16 C20 3.600(11) no 3_666
C17 C20 2.832(11) no .
C20 C20 2.692(11) no 3_666
C21 C24 2.725(14) no .
C22 C25 2.770(14) no .
C23 C26 2.762(14) no .
F1 C18 3.507(12) no 2_555
F1 C24 3.404(12) no 3_565
F2 O1 3.483(9) no 1_545
F2 C1 3.213(10) no 1_545
F2 C2 3.368(11) no 1_545
F2 C8 3.561(11) no 3_556
O1 F2 3.483(9) no 1_565
O2 C19 2.948(10) no 1_455
O2 C20 3.412(9) no 1_455
O2 C23 3.586(12) no 2_455
O4 C19 3.120(10) no 1_455
O4 C20 3.529(9) no 1_455
O5 C2 3.575(12) no .
O5 C3 3.473(13) no .
O5 C9 3.533(12) no .
O5 C14 3.510(13) no .
O5 C16 3.505(12) no .
O5 C17 3.464(12) no .
O6 C2 3.533(13) no .
O6 C6 3.524(16) no 2_445
O6 C7 3.408(13) no .
O6 C9 3.559(12) no .
O6 C18 3.518(12) no 1_455
O6 C19 3.564(12) no 1_455
N1 C23 3.557(12) no 4_555
N1 C24 3.535(12) no 2_555
N1 C24 3.519(12) no 4_555
N1 C25 3.569(12) no 2_555
N2 C2 3.548(12) no .
C1 F2 3.213(10) no 1_565
C2 F2 3.368(11) no 1_565
C2 O5 3.575(12) no .
C2 O6 3.533(13) no .
C2 N2 3.548(12) no .
C3 O5 3.473(13) no .
C4 C13 3.569(19) no 2_555
C4 C17 3.476(15) no 2_555
C5 C17 3.472(16) no 2_555
C5 C18 3.363(15) no 2_555
C6 O6 3.524(16) no 2_455
C6 C18 3.544(15) no 2_555
C7 O6 3.408(13) no .
C8 F2 3.561(11) no 3_556
C9 O5 3.533(12) no .
C9 O6 3.559(12) no .
C9 C12 3.560(14) no 3_556
C10 C12 3.597(16) no 3_556
C10 C13 3.538(16) no 3_556
C11 C14 3.499(15) no 3_556
C12 C9 3.560(14) no 3_556
C12 C10 3.597(16) no 3_556
C13 C4 3.569(19) no 2_545
C13 C10 3.538(16) no 3_556
C14 O5 3.510(13) no .
C14 C11 3.499(15) no 3_556
C15 C24 3.568(13) no 2_555
C15 C24 3.450(13) no 4_555
C16 O5 3.505(12) no .
C17 O5 3.464(12) no .
C17 C4 3.476(15) no 2_545
C17 C5 3.472(16) no 2_545
C18 F1 3.507(12) no 2_545
C18 O6 3.518(12) no 1_655
C18 C5 3.363(15) no 2_545
C18 C6 3.544(15) no 2_545
C19 O2 2.948(10) no 1_655
C19 O4 3.120(10) no 1_655
C19 O6 3.564(12) no 1_655
C20 O2 3.412(9) no 1_655
C20 O4 3.529(9) no 1_655
C20 C24 3.572(12) no 2_555
C20 C24 3.428(13) no 4_555
C23 O2 3.586(12) no 2_445
C23 N1 3.557(12) no 4_454
C24 F1 3.404(12) no 3_565
C24 N1 3.535(12) no 2_545
C24 N1 3.519(12) no 4_454
C24 C15 3.568(13) no 2_545
C24 C15 3.450(13) no 4_454
C24 C20 3.572(12) no 2_545
C24 C20 3.428(13) no 4_454
C25 N1 3.569(12) no 2_545
Rh1 H16 2.8175 no .
Rh1 H19 2.8265 no 3_666
F1 H4 2.5082 no .
F1 H6 2.5482 no .
F2 H11 2.4880 no .
F2 H13 2.5497 no .
O1 H3 2.4190 no .
O1 H16 2.2410 no .
O2 H7 2.4508 no .
O3 H14 2.4454 no .
O3 H16 2.4110 no .
O4 H10 2.4399 no .
O5 H26 2.4527 no .
O6 H22 2.4247 no .
N1 H16 2.5964 no .
N1 H19 2.6052 no 3_666
N2 H22 2.6302 no .
N2 H26 2.6295 no .
C1 H3 2.6324 no .
C1 H7 2.6529 no .
C1 H16 3.1766 no .
C2 H4 3.2722 no .
C2 H6 3.2620 no .
C3 H7 3.2590 no .
C3 H16 3.4473 no .
C4 H6 3.2704 no .
C5 H3 3.2494 no .
C5 H7 3.1778 no .
C6 H4 3.2652 no .
C7 H3 3.2666 no .
C8 H10 2.6304 no .
C8 H14 2.6337 no .
C8 H16 3.3614 no .
C9 H11 3.2839 no .
C9 H13 3.2292 no .
C10 H14 3.2219 no .
C11 H13 3.2249 no .
C12 H10 3.2303 no .
C12 H14 3.2061 no .
C13 H11 3.2334 no .
C14 H10 3.2235 no .
C15 H17 3.2775 no .
C15 H19 3.3178 no .
C16 H3 3.1839 no .
C16 H18 3.2617 no .
C17 H3 3.4297 no .
C17 H19 3.2476 no .
C18 H16 3.2646 no .
C19 H17 3.2462 no .
C20 H16 3.3360 no .
C20 H18 3.3011 no .
C21 H23 3.2267 no .
C21 H25 3.2167 no .
C22 H24 3.2494 no .
C22 H26 3.2830 no .
C23 H25 3.2325 no .
C24 H22 3.2560 no .
C24 H26 3.2457 no .
C25 H23 3.2331 no .
C26 H22 3.2849 no .
C26 H24 3.2385 no .
H3 H4 2.3996 no .
H3 H16 2.8318 no .
H3 H17 3.2380 no .
H6 H7 2.3424 no .
H10 H11 2.3970 no .
H13 H14 2.3106 no .
H14 H16 3.3033 no .
H16 H17 2.3189 no .
H17 H18 2.3367 no .
H18 H19 2.2928 no .
H22 H23 2.3408 no .
H23 H24 2.3123 no .
H24 H25 2.3207 no .
H25 H26 2.3185 no .
F1 H10 3.0519 no 2_455
F1 H11 3.5340 no 2_455
F1 H13 3.4534 no 2_555
F1 H14 3.1710 no 2_555
F1 H24 2.6321 no 3_565
F2 H22 3.3372 no 2_445
F2 H23 3.4411 no 2_445
F2 H25 3.2411 no 2_545
F2 H26 3.1427 no 2_545
O1 H25 3.1427 no 2_555
O2 H19 2.2804 no 1_455
O2 H22 3.5609 no 2_455
O2 H23 3.0580 no 2_455
O3 H23 2.8230 no 4_555
O4 H19 2.3981 no 1_455
O4 H25 2.8929 no 4_455
O5 H3 3.5439 no .
O5 H3 3.5555 no 2_545
O5 H4 3.1170 no 2_545
O5 H14 3.4676 no .
O5 H16 2.8964 no .
O5 H17 2.8228 no .
O6 H6 3.0311 no 2_445
O6 H7 3.4441 no .
O6 H7 3.5554 no 2_445
O6 H18 2.8527 no 1_455
O6 H19 2.9328 no 1_455
N1 H23 3.3442 no 4_555
N1 H24 3.3194 no 2_555
N1 H24 3.3004 no 4_555
N1 H25 3.3596 no 2_555
C1 H19 3.1944 no 1_455
C3 H17 3.4908 no 2_555
C3 H26 3.0693 no 2_555
C4 H13 3.0736 no 2_555
C4 H14 3.2949 no 2_555
C4 H17 3.1288 no 2_555
C5 H17 3.4476 no 2_555
C5 H18 3.2463 no 2_555
C6 H10 3.3626 no 2_455
C6 H11 3.2967 no 2_455
C6 H18 3.1080 no 2_555
C7 H18 3.5001 no 2_555
C7 H19 3.4777 no 1_455
C7 H22 3.0146 no 2_455
C8 H19 3.3576 no 1_455
C8 H23 3.5890 no 4_555
C10 H6 2.7779 no 2_445
C10 H25 3.5744 no 4_455
C11 H6 2.7811 no 2_445
C11 H23 3.4040 no 2_445
C13 H4 2.7177 no 2_545
C13 H25 3.4316 no 2_545
C13 H26 3.5796 no 2_545
C14 H4 2.7543 no 2_545
C14 H11 3.4604 no 3_556
C14 H23 3.5306 no 4_555
C15 H24 2.9031 no 4_555
C16 H24 3.4122 no 4_555
C17 H4 3.5395 no 2_545
C18 H7 3.2817 no 1_655
C19 H7 3.1146 no 1_655
C19 H24 3.3752 no 4_555
C20 H24 2.8896 no 4_555
C22 H7 3.0585 no 2_445
C22 H11 3.0684 no 2_455
C23 H11 2.9178 no 2_455
C25 H13 2.9897 no 2_555
C26 H3 3.0432 no 2_545
C26 H13 3.0271 no 2_555
H3 O5 3.5439 no .
H3 O5 3.5555 no 2_555
H3 C26 3.0432 no 2_555
H3 H26 2.5176 no 2_555
H4 O5 3.1170 no 2_555
H4 C13 2.7177 no 2_555
H4 C14 2.7543 no 2_555
H4 C17 3.5395 no 2_555
H4 H13 2.3791 no 2_555
H4 H14 2.4587 no 2_555
H4 H17 3.2110 no 2_555
H6 O6 3.0311 no 2_455
H6 C10 2.7779 no 2_455
H6 C11 2.7811 no 2_455
H6 H10 2.5813 no 2_455
H6 H11 2.6205 no 2_455
H6 H18 3.2752 no 2_555
H7 O6 3.4441 no .
H7 O6 3.5554 no 2_455
H7 C18 3.2817 no 1_455
H7 C19 3.1146 no 1_455
H7 C22 3.0585 no 2_455
H7 H18 3.1071 no 1_455
H7 H19 2.8302 no 1_455
H7 H22 2.5791 no 2_455
H10 F1 3.0519 no 2_445
H10 C6 3.3626 no 2_445
H10 H6 2.5813 no 2_445
H10 H13 3.5452 no 3_556
H10 H19 3.3649 no 1_455
H10 H24 3.5467 no 4_455
H10 H25 2.8793 no 4_455
H11 F1 3.5340 no 2_445
H11 C6 3.2967 no 2_445
H11 C14 3.4604 no 3_556
H11 C22 3.0684 no 2_445
H11 C23 2.9178 no 2_445
H11 H6 2.6205 no 2_445
H11 H14 3.4436 no 3_556
H11 H22 2.8835 no 2_445
H11 H23 2.5932 no 2_445
H13 F1 3.4534 no 2_545
H13 C4 3.0736 no 2_545
H13 C25 2.9897 no 2_545
H13 C26 3.0271 no 2_545
H13 H4 2.3791 no 2_545
H13 H10 3.5452 no 3_556
H13 H25 2.7551 no 2_545
H13 H26 2.8318 no 2_545
H14 F1 3.1710 no 2_545
H14 O5 3.4676 no .
H14 C4 3.2949 no 2_545
H14 H4 2.4587 no 2_545
H14 H11 3.4436 no 3_556
H14 H23 2.9268 no 4_555
H14 H24 3.3946 no 4_555
H16 O5 2.8964 no .
H17 O5 2.8228 no .
H17 C3 3.4908 no 2_545
H17 C4 3.1288 no 2_545
H17 C5 3.4476 no 2_545
H17 H4 3.2110 no 2_545
H17 H26 3.1302 no .
H18 O6 2.8527 no 1_655
H18 C5 3.2463 no 2_545
H18 C6 3.1080 no 2_545
H18 C7 3.5001 no 2_545
H18 H6 3.2752 no 2_545
H18 H7 3.1071 no 1_655
H18 H22 3.1622 no 1_655
H19 O2 2.2804 no 1_655
H19 O4 2.3981 no 1_655
H19 O6 2.9328 no 1_655
H19 C1 3.1944 no 1_655
H19 C7 3.4777 no 1_655
H19 C8 3.3576 no 1_655
H19 H7 2.8302 no 1_655
H19 H10 3.3649 no 1_655
H22 F2 3.3372 no 2_455
H22 O2 3.5609 no 2_445
H22 C7 3.0146 no 2_445
H22 H7 2.5791 no 2_445
H22 H11 2.8835 no 2_455
H22 H18 3.1622 no 1_455
H23 F2 3.4411 no 2_455
H23 O2 3.0580 no 2_445
H23 O3 2.8230 no 4_454
H23 N1 3.3442 no 4_454
H23 C8 3.5890 no 4_454
H23 C11 3.4040 no 2_455
H23 C14 3.5306 no 4_454
H23 H11 2.5932 no 2_455
H23 H14 2.9268 no 4_454
H24 F1 2.6321 no 3_565
H24 N1 3.3194 no 2_545
H24 N1 3.3004 no 4_454
H24 C15 2.9031 no 4_454
H24 C16 3.4122 no 4_454
H24 C19 3.3752 no 4_454
H24 C20 2.8896 no 4_454
H24 H10 3.5467 no 4_554
H24 H14 3.3946 no 4_454
H25 F2 3.2411 no 2_555
H25 O1 3.1427 no 2_545
H25 O4 2.8929 no 4_554
H25 N1 3.3596 no 2_545
H25 C10 3.5744 no 4_554
H25 C13 3.4316 no 2_555
H25 H10 2.8793 no 4_554
H25 H13 2.7550 no 2_555
H26 F2 3.1427 no 2_555
H26 C3 3.0693 no 2_545
H26 C13 3.5796 no 2_555
H26 H3 2.5176 no 2_545
H26 H13 2.8318 no 2_555
H26 H17 3.1302 no .
